data_7157530
loop_
_publ_author_name
'Terashima, Kyu'
'Kawasaki-Takasuka, Tomoko'
'Agou, Tomohiro'
'Kubota, Toshio'
'Yamazaki, Takashi'

_publ_section_title
;
 Syntheses of \a-CF<sub>3</sub>-\a-quaternary ketones via p-quinone
 methides and their derivatization to compounds with successively
 congested stereogenic centers.
;
_journal_issue 24
_journal_name_full 'Organic &amp; biomolecular chemistry'
_journal_page_first 4638
_journal_page_last 4644
_journal_paper_doi 10.1039/d0ob00951b
_journal_volume 18
_journal_year 2020
_chemical_formula_moiety 'C22 H18 Cl F3 O2, C4 H8 O2'
_chemical_formula_sum 'C26 H26 Cl F3 O4'
_chemical_formula_weight 494.92
_space_group_crystal_system monoclinic
_space_group_IT_number 14
_space_group_name_Hall '-P 2yn'
_space_group_name_H-M_alt 'P 1 21/n 1'
_atom_sites_solution_hydrogens geom
_audit_creation_method SHELXL-2014/7
_audit_update_record
;
2020-03-27 deposited with the CCDC.	2020-06-03 downloaded from the CCDC.
;
_cell_angle_alpha 90
_cell_angle_beta 103.931(5)
_cell_angle_gamma 90
_cell_formula_units_Z 4
_cell_length_a 12.0518(6)
_cell_length_b 11.0358(4)
_cell_length_c 18.5393(9)
_cell_measurement_reflns_used 12255
_cell_measurement_temperature 173(2)
_cell_measurement_theta_max 30.248
_cell_measurement_theta_min 2.65
_cell_volume 2393.22(19)
_computing_cell_refinement 'CrysAlisPro 1.171.38.43 (Rigaku OD, 2015)'
_computing_data_collection 'CrystalClear-SM Expert ver 2.1'
_computing_data_reduction 'CrysAlisPro 1.171.38.43 (Rigaku OD, 2015)'
_computing_molecular_graphics 'Yadokari-XG (Wakita, Nemoto, et al., 2019)'
_computing_publication_material 'Yadokari-XG (Wakita, Nemoto, et al., 2019)'
_computing_structure_refinement 'SHELXL-2014/7 (Sheldrick, 2014)'
_computing_structure_solution 'SHELXTL-2014/5 (Sheldrick, 2014)'
_diffrn_ambient_temperature 173(2)
_diffrn_measured_fraction_theta_full 0.994
_diffrn_measured_fraction_theta_max 0.994
_diffrn_measurement_device_type 'Pilatus P200'
_diffrn_measurement_method \w
_diffrn_radiation_type MoK\a
_diffrn_radiation_wavelength 0.71073
_diffrn_reflns_av_R_equivalents 0.0376
_diffrn_reflns_av_unetI/netI 0.0227
_diffrn_reflns_Laue_measured_fraction_full 0.994
_diffrn_reflns_Laue_measured_fraction_max 0.994
_diffrn_reflns_limit_h_max 13
_diffrn_reflns_limit_h_min -14
_diffrn_reflns_limit_k_max 13
_diffrn_reflns_limit_k_min -13
_diffrn_reflns_limit_l_max 22
_diffrn_reflns_limit_l_min -22
_diffrn_reflns_number 28431
_diffrn_reflns_point_group_measured_fraction_full 0.994
_diffrn_reflns_point_group_measured_fraction_max 0.994
_diffrn_reflns_theta_full 25.242
_diffrn_reflns_theta_max 25.495
_diffrn_reflns_theta_min 2.602
_diffrn_source 'Rigaku VariMax'
_exptl_absorpt_coefficient_mu 0.214
_exptl_absorpt_correction_T_max 1.00000
_exptl_absorpt_correction_T_min 0.76561
_exptl_absorpt_correction_type multi-scan
_exptl_absorpt_process_details
;
CrysAlisPro 1.171.38.43 (Rigaku Oxford Diffraction, 2015)
Empirical absorption correction using spherical harmonics,
 implemented in SCALE3 ABSPACK scaling algorithm.
;
_exptl_crystal_colour colourless
_exptl_crystal_density_diffrn 1.374
_exptl_crystal_description block
_exptl_crystal_F_000 1032
_exptl_crystal_size_max 0.210
_exptl_crystal_size_mid 0.180
_exptl_crystal_size_min 0.110
_refine_diff_density_max 0.726
_refine_diff_density_min -0.389
_refine_diff_density_rms 0.058
_refine_ls_extinction_method none
_refine_ls_goodness_of_fit_ref 1.052
_refine_ls_hydrogen_treatment constr
_refine_ls_matrix_type full
_refine_ls_number_parameters 312
_refine_ls_number_reflns 4433
_refine_ls_number_restraints 0
_refine_ls_restrained_S_all 1.052
_refine_ls_R_factor_all 0.0523
_refine_ls_R_factor_gt 0.0458
_refine_ls_shift/su_max 0.000
_refine_ls_shift/su_mean 0.000
_refine_ls_structure_factor_coef Fsqd
_refine_ls_weighting_details 'w=1/[\s^2^(Fo^2^)+(0.0729P)^2^+1.5111P] where P=(Fo^2^+2Fc^2^)/3'
_refine_ls_weighting_scheme calc
_refine_ls_wR_factor_gt 0.1285
_refine_ls_wR_factor_ref 0.1330
_reflns_Friedel_coverage 0.000
_reflns_number_gt 3822
_reflns_number_total 4433
_reflns_threshold_expression 'I > 2\s(I)'
_cod_data_source_file d0ob00951b2.cif
_cod_data_source_block Kyu4
_cod_depositor_comments 'Adding full bibliography for 7157528--7157531.cif.'
_cod_original_sg_symbol_H-M 'P 21/n'
_cod_database_code 7157530
_shelx_shelxl_version_number 2014/7
_shelx_space_group_comment
;
The symmetry employed for this shelxl refinement is uniquely defined
by the following loop, which should always be used as a source of
symmetry information in preference to the above space-group names.
They are only intended as comments.
;
_shelx_estimated_absorpt_t_min 0.957
_shelx_estimated_absorpt_t_max 0.977
_oxdiff_exptl_absorpt_empirical_full_min 0.817
_oxdiff_exptl_absorpt_empirical_full_max 1.327
_oxdiff_exptl_absorpt_empirical_details
;
Empirical correction (ABSPACK) includes:
- Absorption correction using spherical harmonics
- Frame scaling
;

loop_
_space_group_symop_operation_xyz
'x, y, z'
'-x+1/2, y+1/2, -z+1/2'
'-x, -y, -z'
'x-1/2, -y-1/2, z-1/2'

loop_
_atom_site_label
_atom_site_type_symbol
_atom_site_fract_x
_atom_site_fract_y
_atom_site_fract_z
_atom_site_U_iso_or_equiv
_atom_site_adp_type
_atom_site_occupancy
_atom_site_site_symmetry_order
_atom_site_calc_flag
_atom_site_refinement_flags_posn
_atom_site_refinement_flags_adp
_atom_site_refinement_flags_occupancy
_atom_site_disorder_assembly
_atom_site_disorder_group
Cl1 Cl 0.44827(5) 1.31090(5) 0.21559(4) 0.04704(19) Uani 1 1 d . . . . .
C1 C 0.46489(17) 1.16237(18) 0.18752(12) 0.0307(4) Uani 1 1 d . . . . .
C2 C 0.43375(18) 1.13416(18) 0.11302(12) 0.0318(4) Uani 1 1 d . . . . .
H1 H 0.4032 1.1948 0.0774 0.038 Uiso 1 1 calc R U . . .
C3 C 0.44744(16) 1.01592(18) 0.09050(10) 0.0270(4) Uani 1 1 d . . . . .
H2 H 0.4264 0.9971 0.0390 0.032 Uiso 1 1 calc R U . . .
C4 C 0.49104(15) 0.92423(16) 0.14102(10) 0.0225(4) Uani 1 1 d . . . . .
C5 C 0.52395(16) 0.95718(18) 0.21634(10) 0.0281(4) Uani 1 1 d . . . . .
H3 H 0.5555 0.8974 0.2523 0.034 Uiso 1 1 calc R U . . .
C6 C 0.51155(17) 1.07492(19) 0.23946(11) 0.0317(4) Uani 1 1 d . . . . .
H4 H 0.5350 1.0954 0.2907 0.038 Uiso 1 1 calc R U . . .
C7 C 0.49803(15) 0.79307(17) 0.11211(9) 0.0216(4) Uani 1 1 d . . . . .
O1 O 0.48111(11) 0.79605(12) 0.03341(6) 0.0256(3) Uani 1 1 d . . . . .
H5 H 0.4123 0.8119 0.0137 0.038 Uiso 1 1 calc R U . . .
C8 C 0.40262(15) 0.71514(17) 0.13141(10) 0.0246(4) Uani 1 1 d . . . . .
C9 C 0.36799(17) 0.7270(2) 0.19781(11) 0.0317(4) Uani 1 1 d . . . . .
H6 H 0.4058 0.7840 0.2339 0.038 Uiso 1 1 calc R U . . .
C10 C 0.2803(2) 0.6581(2) 0.21233(14) 0.0428(6) Uani 1 1 d . . . . .
H7 H 0.2591 0.6674 0.2582 0.051 Uiso 1 1 calc R U . . .
C11 C 0.2233(2) 0.5757(2) 0.16054(17) 0.0539(7) Uani 1 1 d . . . . .
H8 H 0.1626 0.5285 0.1703 0.065 Uiso 1 1 calc R U . . .
C12 C 0.2553(2) 0.5628(2) 0.09415(16) 0.0505(6) Uani 1 1 d . . . . .
H9 H 0.2164 0.5063 0.0582 0.061 Uiso 1 1 calc R U . . .
C13 C 0.34377(18) 0.63143(19) 0.07962(12) 0.0342(5) Uani 1 1 d . . . . .
H10 H 0.3647 0.6214 0.0337 0.041 Uiso 1 1 calc R U . . .
C14 C 0.62596(15) 0.74083(17) 0.13941(10) 0.0233(4) Uani 1 1 d . . . . .
C15 C 0.70708(17) 0.83429(19) 0.11695(11) 0.0302(4) Uani 1 1 d . . . . .
H11 H 0.7044 0.9103 0.1439 0.045 Uiso 1 1 calc R U . . .
H12 H 0.6829 0.8493 0.0634 0.045 Uiso 1 1 calc R U . . .
H13 H 0.7853 0.8026 0.1294 0.045 Uiso 1 1 calc R U . . .
C16 C 0.64329(17) 0.62330(18) 0.09768(11) 0.0293(4) Uani 1 1 d . . . . .
F1 F 0.74727(10) 0.57538(12) 0.12851(7) 0.0400(3) Uani 1 1 d . . . . .
F2 F 0.56815(10) 0.53497(11) 0.09937(7) 0.0377(3) Uani 1 1 d . . . . .
F3 F 0.64297(12) 0.63940(12) 0.02605(7) 0.0453(3) Uani 1 1 d . . . . .
C17 C 0.66055(15) 0.71222(16) 0.22304(10) 0.0215(4) Uani 1 1 d . . . . .
C18 C 0.74596(15) 0.77829(17) 0.27122(10) 0.0253(4) Uani 1 1 d . . . . .
H14 H 0.7838 0.8413 0.2517 0.030 Uiso 1 1 calc R U . . .
C19 C 0.77718(16) 0.75441(18) 0.34695(10) 0.0277(4) Uani 1 1 d . . . . .
H15 H 0.8355 0.8009 0.3786 0.033 Uiso 1 1 calc R U . . .
C20 C 0.72313(16) 0.66283(18) 0.37606(10) 0.0255(4) Uani 1 1 d . . . . .
C21 C 0.63865(15) 0.59423(17) 0.32946(10) 0.0249(4) Uani 1 1 d . . . . .
H16 H 0.6015 0.5310 0.3493 0.030 Uiso 1 1 calc R U . . .
C22 C 0.60879(15) 0.61854(16) 0.25385(10) 0.0230(4) Uani 1 1 d . . . . .
H17 H 0.5518 0.5704 0.2223 0.028 Uiso 1 1 calc R U . . .
O2 O 0.75574(12) 0.64231(15) 0.45130(7) 0.0359(4) Uani 1 1 d . . . . .
H18 H 0.7135 0.5889 0.4629 0.054 Uiso 1 1 calc R U . . .
C27 C 0.6564(3) 0.5553(3) 0.61735(14) 0.0553(7) Uani 1 1 d . . . . .
H19 H 0.6832 0.6263 0.5946 0.083 Uiso 1 1 calc R U . . .
H20 H 0.7160 0.5293 0.6605 0.083 Uiso 1 1 calc R U . . .
H21 H 0.5871 0.5764 0.6333 0.083 Uiso 1 1 calc R U . . .
O5 O 0.63684(15) 0.46229(16) 0.49820(8) 0.0463(4) Uani 1 1 d . . . . .
C24 C 0.63076(19) 0.4553(2) 0.56227(12) 0.0386(5) Uani 1 1 d . . . . .
O4 O 0.5972(2) 0.35512(17) 0.59009(10) 0.0617(5) Uani 1 1 d . . . . .
C25 C 0.5683(5) 0.2502(3) 0.5398(2) 0.1023(16) Uani 1 1 d . . . . .
H26 H 0.5207 0.2770 0.4911 0.123 Uiso 1 1 calc R U . . .
H27 H 0.6391 0.2133 0.5315 0.123 Uiso 1 1 calc R U . . .
C26 C 0.5075(3) 0.1634(3) 0.5718(2) 0.0822(11) Uani 1 1 d . . . . .
H23 H 0.5549 0.1372 0.6199 0.123 Uiso 1 1 calc R U . . .
H24 H 0.4888 0.0934 0.5387 0.123 Uiso 1 1 calc R U . . .
H25 H 0.4368 0.1999 0.5790 0.123 Uiso 1 1 calc R U . . .

loop_
_atom_site_aniso_label
_atom_site_aniso_U_11
_atom_site_aniso_U_22
_atom_site_aniso_U_33
_atom_site_aniso_U_23
_atom_site_aniso_U_13
_atom_site_aniso_U_12
Cl1 0.0540(4) 0.0271(3) 0.0668(4) -0.0107(2) 0.0278(3) -0.0028(2)
C1 0.0290(10) 0.0244(10) 0.0413(11) -0.0045(8) 0.0139(8) -0.0028(8)
C2 0.0345(11) 0.0258(10) 0.0366(11) 0.0072(8) 0.0114(9) 0.0020(8)
C3 0.0297(10) 0.0287(10) 0.0227(9) 0.0036(7) 0.0063(7) -0.0006(8)
C4 0.0207(9) 0.0251(9) 0.0216(9) 0.0014(7) 0.0046(7) -0.0006(7)
C5 0.0282(10) 0.0325(10) 0.0211(9) 0.0005(7) 0.0010(7) 0.0047(8)
C6 0.0303(10) 0.0362(11) 0.0277(10) -0.0085(8) 0.0050(8) -0.0007(8)
C7 0.0234(9) 0.0264(9) 0.0142(8) 0.0029(7) 0.0029(6) 0.0006(7)
O1 0.0283(7) 0.0332(7) 0.0143(6) 0.0014(5) 0.0032(5) 0.0006(6)
C8 0.0217(9) 0.0258(9) 0.0254(9) 0.0056(7) 0.0038(7) 0.0026(7)
C9 0.0308(10) 0.0361(11) 0.0296(10) 0.0085(8) 0.0098(8) 0.0049(8)
C10 0.0377(12) 0.0499(14) 0.0470(13) 0.0160(11) 0.0224(10) 0.0059(10)
C11 0.0383(13) 0.0504(15) 0.0788(19) 0.0127(14) 0.0253(13) -0.0085(11)
C12 0.0395(13) 0.0445(14) 0.0659(17) -0.0023(12) 0.0094(12) -0.0154(11)
C13 0.0312(11) 0.0337(11) 0.0363(11) -0.0010(9) 0.0052(8) -0.0046(8)
C14 0.0235(9) 0.0257(9) 0.0208(9) 0.0022(7) 0.0056(7) 0.0007(7)
C15 0.0264(10) 0.0357(11) 0.0296(10) 0.0068(8) 0.0087(8) -0.0018(8)
C16 0.0312(10) 0.0320(10) 0.0246(9) 0.0012(8) 0.0067(8) 0.0059(8)
F1 0.0336(7) 0.0408(7) 0.0436(7) -0.0025(6) 0.0056(5) 0.0128(5)
F2 0.0407(7) 0.0296(6) 0.0423(7) -0.0102(5) 0.0091(5) -0.0031(5)
F3 0.0640(9) 0.0491(8) 0.0261(6) -0.0002(5) 0.0174(6) 0.0166(7)
C17 0.0204(9) 0.0222(9) 0.0209(9) 0.0021(7) 0.0030(7) 0.0026(7)
C18 0.0221(9) 0.0244(9) 0.0280(9) 0.0030(7) 0.0035(7) -0.0015(7)
C19 0.0236(9) 0.0289(10) 0.0262(10) -0.0027(7) -0.0027(7) -0.0005(7)
C20 0.0236(9) 0.0323(10) 0.0182(9) 0.0012(7) 0.0004(7) 0.0063(7)
C21 0.0225(9) 0.0270(9) 0.0242(9) 0.0060(7) 0.0039(7) 0.0007(7)
C22 0.0202(9) 0.0228(9) 0.0237(9) 0.0017(7) 0.0008(7) 0.0000(7)
O2 0.0347(8) 0.0498(9) 0.0187(7) 0.0051(6) -0.0022(6) -0.0026(7)
C27 0.0651(17) 0.0606(17) 0.0419(14) -0.0088(12) 0.0166(12) -0.0152(13)
O5 0.0503(10) 0.0589(11) 0.0317(8) 0.0028(7) 0.0135(7) -0.0034(8)
C24 0.0377(12) 0.0458(13) 0.0346(12) 0.0040(10) 0.0128(9) 0.0030(9)
O4 0.1045(16) 0.0424(10) 0.0493(11) 0.0022(8) 0.0403(11) -0.0014(10)
C25 0.195(5) 0.0468(19) 0.085(3) -0.0098(17) 0.072(3) -0.004(2)
C26 0.062(2) 0.062(2) 0.123(3) -0.026(2) 0.0213(19) 0.0085(16)

loop_
_atom_type_symbol
_atom_type_description
_atom_type_scat_dispersion_real
_atom_type_scat_dispersion_imag
_atom_type_scat_source
C C 0.0033 0.0016 'International Tables Vol C Tables 4.2.6.8 and 6.1.1.4'
H H 0.0000 0.0000 'International Tables Vol C Tables 4.2.6.8 and 6.1.1.4'
O O 0.0106 0.0060 'International Tables Vol C Tables 4.2.6.8 and 6.1.1.4'
F F 0.0171 0.0103 'International Tables Vol C Tables 4.2.6.8 and 6.1.1.4'
Cl Cl 0.1484 0.1585 'International Tables Vol C Tables 4.2.6.8 and 6.1.1.4'

loop_
_geom_angle_atom_site_label_1
_geom_angle_atom_site_label_2
_geom_angle_atom_site_label_3
_geom_angle
_geom_angle_site_symmetry_1
_geom_angle_site_symmetry_3
_geom_angle_publ_flag
C2 C1 C6 120.50(18) . . ?
C2 C1 Cl1 119.22(16) . . ?
C6 C1 Cl1 120.26(16) . . ?
C1 C2 C3 119.30(18) . . ?
C1 C2 H1 120.3 . . ?
C3 C2 H1 120.3 . . ?
C2 C3 C4 122.16(17) . . ?
C2 C3 H2 118.9 . . ?
C4 C3 H2 118.9 . . ?
C3 C4 C5 116.80(17) . . ?
C3 C4 C7 119.22(16) . . ?
C5 C4 C7 123.96(16) . . ?
C6 C5 C4 121.59(18) . . ?
C6 C5 H3 119.2 . . ?
C4 C5 H3 119.2 . . ?
C1 C6 C5 119.61(18) . . ?
C1 C6 H4 120.2 . . ?
C5 C6 H4 120.2 . . ?
O1 C7 C8 108.61(14) . . ?
O1 C7 C4 109.01(14) . . ?
C8 C7 C4 109.49(14) . . ?
O1 C7 C14 102.73(13) . . ?
C8 C7 C14 115.96(14) . . ?
C4 C7 C14 110.67(14) . . ?
C7 O1 H5 109.5 . . ?
C13 C8 C9 117.23(18) . . ?
C13 C8 C7 119.47(16) . . ?
C9 C8 C7 123.24(17) . . ?
C10 C9 C8 121.7(2) . . ?
C10 C9 H6 119.2 . . ?
C8 C9 H6 119.2 . . ?
C11 C10 C9 120.3(2) . . ?
C11 C10 H7 119.9 . . ?
C9 C10 H7 119.9 . . ?
C10 C11 C12 119.2(2) . . ?
C10 C11 H8 120.4 . . ?
C12 C11 H8 120.4 . . ?
C11 C12 C13 120.6(2) . . ?
C11 C12 H9 119.7 . . ?
C13 C12 H9 119.7 . . ?
C12 C13 C8 121.0(2) . . ?
C12 C13 H10 119.5 . . ?
C8 C13 H10 119.5 . . ?
C17 C14 C15 111.90(15) . . ?
C17 C14 C16 107.15(15) . . ?
C15 C14 C16 104.72(15) . . ?
C17 C14 C7 113.40(14) . . ?
C15 C14 C7 107.24(14) . . ?
C16 C14 C7 112.14(15) . . ?
C14 C15 H11 109.5 . . ?
C14 C15 H12 109.5 . . ?
H11 C15 H12 109.5 . . ?
C14 C15 H13 109.5 . . ?
H11 C15 H13 109.5 . . ?
H12 C15 H13 109.5 . . ?
F2 C16 F3 106.25(16) . . ?
F2 C16 F1 105.60(16) . . ?
F3 C16 F1 104.59(15) . . ?
F2 C16 C14 115.18(16) . . ?
F3 C16 C14 114.55(16) . . ?
F1 C16 C14 109.79(16) . . ?
C18 C17 C22 117.24(16) . . ?
C18 C17 C14 121.14(16) . . ?
C22 C17 C14 121.61(16) . . ?
C19 C18 C17 121.79(17) . . ?
C19 C18 H14 119.1 . . ?
C17 C18 H14 119.1 . . ?
C20 C19 C18 119.72(17) . . ?
C20 C19 H15 120.1 . . ?
C18 C19 H15 120.1 . . ?
O2 C20 C19 118.10(17) . . ?
O2 C20 C21 121.94(18) . . ?
C19 C20 C21 119.96(16) . . ?
C22 C21 C20 119.73(17) . . ?
C22 C21 H16 120.1 . . ?
C20 C21 H16 120.1 . . ?
C21 C22 C17 121.54(17) . . ?
C21 C22 H17 119.2 . . ?
C17 C22 H17 119.2 . . ?
C20 O2 H18 109.5 . . ?
C24 C27 H19 109.5 . . ?
C24 C27 H20 109.5 . . ?
H19 C27 H20 109.5 . . ?
C24 C27 H21 109.5 . . ?
H19 C27 H21 109.5 . . ?
H20 C27 H21 109.5 . . ?
O5 C24 O4 122.1(2) . . ?
O5 C24 C27 125.2(2) . . ?
O4 C24 C27 112.7(2) . . ?
C24 O4 C25 117.2(2) . . ?
C26 C25 O4 109.4(3) . . ?
C26 C25 H26 109.8 . . ?
O4 C25 H26 109.8 . . ?
C26 C25 H27 109.8 . . ?
O4 C25 H27 109.8 . . ?
H26 C25 H27 108.2 . . ?
C25 C26 H23 109.5 . . ?
C25 C26 H24 109.5 . . ?
H23 C26 H24 109.5 . . ?
C25 C26 H25 109.5 . . ?
H23 C26 H25 109.5 . . ?
H24 C26 H25 109.5 . . ?

loop_
_geom_bond_atom_site_label_1
_geom_bond_atom_site_label_2
_geom_bond_distance
_geom_bond_site_symmetry_2
_geom_bond_publ_flag
Cl1 C1 1.746(2) . ?
C1 C2 1.377(3) . ?
C1 C6 1.384(3) . ?
C2 C3 1.392(3) . ?
C2 H1 0.9500 . ?
C3 C4 1.393(3) . ?
C3 H2 0.9500 . ?
C4 C5 1.405(3) . ?
C4 C7 1.553(3) . ?
C5 C6 1.388(3) . ?
C5 H3 0.9500 . ?
C6 H4 0.9500 . ?
C7 O1 1.424(2) . ?
C7 C8 1.545(3) . ?
C7 C14 1.609(2) . ?
O1 H5 0.8400 . ?
C8 C13 1.397(3) . ?
C8 C9 1.398(3) . ?
C9 C10 1.381(3) . ?
C9 H6 0.9500 . ?
C10 C11 1.379(4) . ?
C10 H7 0.9500 . ?
C11 C12 1.384(4) . ?
C11 H8 0.9500 . ?
C12 C13 1.386(3) . ?
C12 H9 0.9500 . ?
C13 H10 0.9500 . ?
C14 C17 1.538(2) . ?
C14 C15 1.546(3) . ?
C14 C16 1.550(3) . ?
C15 H11 0.9800 . ?
C15 H12 0.9800 . ?
C15 H13 0.9800 . ?
C16 F2 1.336(2) . ?
C16 F3 1.339(2) . ?
C16 F1 1.353(2) . ?
C17 C18 1.395(3) . ?
C17 C22 1.399(3) . ?
C18 C19 1.388(3) . ?
C18 H14 0.9500 . ?
C19 C20 1.381(3) . ?
C19 H15 0.9500 . ?
C20 O2 1.374(2) . ?
C20 C21 1.390(3) . ?
C21 C22 1.387(3) . ?
C21 H16 0.9500 . ?
C22 H17 0.9500 . ?
O2 H18 0.8400 . ?
C27 C24 1.484(3) . ?
C27 H19 0.9800 . ?
C27 H20 0.9800 . ?
C27 H21 0.9800 . ?
O5 C24 1.210(3) . ?
C24 O4 1.324(3) . ?
O4 C25 1.475(4) . ?
C25 C26 1.420(5) . ?
C25 H26 0.9900 . ?
C25 H27 0.9900 . ?
C26 H23 0.9800 . ?
C26 H24 0.9800 . ?
C26 H25 0.9800 . ?

loop_
_geom_hbond_atom_site_label_D
_geom_hbond_atom_site_label_H
_geom_hbond_atom_site_label_A
_geom_hbond_distance_DH
_geom_hbond_distance_HA
_geom_hbond_distance_DA
_geom_hbond_angle_DHA
_geom_hbond_site_symmetry_A
C2 H1 F3 0.95 2.61 3.550(2) 169.3 3_675
O1 H5 O2 0.84 2.03 2.8578(19) 170.6 4_575

loop_
_geom_torsion_atom_site_label_1
_geom_torsion_atom_site_label_2
_geom_torsion_atom_site_label_3
_geom_torsion_atom_site_label_4
_geom_torsion
_geom_torsion_site_symmetry_1
_geom_torsion_site_symmetry_2
_geom_torsion_site_symmetry_3
_geom_torsion_site_symmetry_4
_geom_torsion_publ_flag
C6 C1 C2 C3 1.3(3) . . . . ?
Cl1 C1 C2 C3 179.70(15) . . . . ?
C1 C2 C3 C4 0.5(3) . . . . ?
C2 C3 C4 C5 -1.7(3) . . . . ?
C2 C3 C4 C7 176.88(17) . . . . ?
C3 C4 C5 C6 1.2(3) . . . . ?
C7 C4 C5 C6 -177.32(17) . . . . ?
C2 C1 C6 C5 -1.8(3) . . . . ?
Cl1 C1 C6 C5 179.82(15) . . . . ?
C4 C5 C6 C1 0.5(3) . . . . ?
C3 C4 C7 O1 13.5(2) . . . . ?
C5 C4 C7 O1 -168.02(16) . . . . ?
C3 C4 C7 C8 -105.21(18) . . . . ?
C5 C4 C7 C8 73.3(2) . . . . ?
C3 C4 C7 C14 125.76(17) . . . . ?
C5 C4 C7 C14 -55.7(2) . . . . ?
O1 C7 C8 C13 21.1(2) . . . . ?
C4 C7 C8 C13 140.03(18) . . . . ?
C14 C7 C8 C13 -93.9(2) . . . . ?
O1 C7 C8 C9 -156.28(17) . . . . ?
C4 C7 C8 C9 -37.3(2) . . . . ?
C14 C7 C8 C9 88.7(2) . . . . ?
C13 C8 C9 C10 0.8(3) . . . . ?
C7 C8 C9 C10 178.22(19) . . . . ?
C8 C9 C10 C11 -0.7(3) . . . . ?
C9 C10 C11 C12 0.3(4) . . . . ?
C10 C11 C12 C13 0.1(4) . . . . ?
C11 C12 C13 C8 0.0(4) . . . . ?
C9 C8 C13 C12 -0.4(3) . . . . ?
C7 C8 C13 C12 -178.0(2) . . . . ?
O1 C7 C14 C17 -172.27(14) . . . . ?
C8 C7 C14 C17 -54.0(2) . . . . ?
C4 C7 C14 C17 71.49(18) . . . . ?
O1 C7 C14 C15 63.69(17) . . . . ?
C8 C7 C14 C15 -178.02(15) . . . . ?
C4 C7 C14 C15 -52.55(18) . . . . ?
O1 C7 C14 C16 -50.73(18) . . . . ?
C8 C7 C14 C16 67.55(19) . . . . ?
C4 C7 C14 C16 -166.98(14) . . . . ?
C17 C14 C16 F2 71.24(19) . . . . ?
C15 C14 C16 F2 -169.77(15) . . . . ?
C7 C14 C16 F2 -53.8(2) . . . . ?
C17 C14 C16 F3 -165.07(15) . . . . ?
C15 C14 C16 F3 -46.1(2) . . . . ?
C7 C14 C16 F3 69.9(2) . . . . ?
C17 C14 C16 F1 -47.8(2) . . . . ?
C15 C14 C16 F1 71.23(18) . . . . ?
C7 C14 C16 F1 -172.81(14) . . . . ?
C15 C14 C17 C18 8.1(2) . . . . ?
C16 C14 C17 C18 122.31(18) . . . . ?
C7 C14 C17 C18 -113.41(19) . . . . ?
C15 C14 C17 C22 -171.31(17) . . . . ?
C16 C14 C17 C22 -57.1(2) . . . . ?
C7 C14 C17 C22 67.2(2) . . . . ?
C22 C17 C18 C19 -1.4(3) . . . . ?
C14 C17 C18 C19 179.25(17) . . . . ?
C17 C18 C19 C20 0.2(3) . . . . ?
C18 C19 C20 O2 -179.60(17) . . . . ?
C18 C19 C20 C21 0.6(3) . . . . ?
O2 C20 C21 C22 -179.99(17) . . . . ?
C19 C20 C21 C22 -0.2(3) . . . . ?
C20 C21 C22 C17 -1.0(3) . . . . ?
C18 C17 C22 C21 1.8(3) . . . . ?
C14 C17 C22 C21 -178.84(16) . . . . ?
O5 C24 O4 C25 0.7(4) . . . . ?
C27 C24 O4 C25 179.4(3) . . . . ?
C24 O4 C25 C26 -165.2(3) . . . . ?
